data_7118427
loop_
_publ_author_name
'Nieder, David'
'Yildiz, Cem B.'
'Jana, Anukul'
'Zimmer, Michael'
'Huch, Volker'
'Scheschkewitz, David'

_publ_section_title
;
 Dimerization of a marginally stable disilenyl germylene to tricyclic
 systems: evidence for reversible NHC-coordination.
;
_journal_issue 13
_journal_name_full 'Chemical communications (Cambridge, England)'
_journal_page_first 2799
_journal_page_last 2802
_journal_paper_doi 10.1039/c5cc09878e
_journal_volume 52
_journal_year 2016
_chemical_formula_moiety 'C92 H144 Ge2 Si4, 0.5(C7 H8)'
_chemical_formula_sum 'C95.5 H152 Ge2 Si4'
_chemical_formula_weight 1557.70
_chemical_properties_physical 'Air-sensitive, Moisture-sensitive'
_space_group_crystal_system monoclinic
_space_group_IT_number 15
_space_group_name_Hall '-C 2yc'
_space_group_name_H-M_alt 'C 1 2/c 1'
_symmetry_space_group_name_Hall '-C 2yc'
_symmetry_space_group_name_H-M 'C 1 2/c 1'
_atom_sites_solution_hydrogens geom
_audit_creation_method SHELXL-2014/6
_audit_update_record
;
2015-11-27 deposited with the CCDC.
2016-01-11 downloaded from the CCDC.
;
_cell_angle_alpha 90
_cell_angle_beta 97.911(2)
_cell_angle_gamma 90
_cell_formula_units_Z 8
_cell_length_a 33.8499(14)
_cell_length_b 26.2285(14)
_cell_length_c 20.2919(8)
_cell_measurement_reflns_used 9910
_cell_measurement_temperature 133(2)
_cell_measurement_theta_max 25.52
_cell_measurement_theta_min 2.43
_cell_volume 17844.3(14)
_computing_cell_refinement 'Bruker SAINT'
_computing_data_collection 'Bruker APEX2'
_computing_data_reduction 'Bruker SAINT'
_computing_molecular_graphics 'Bruker SHELXTL'
_computing_publication_material 'Bruker SHELXTL'
_computing_structure_refinement 'SHELXL-2014/6 (Sheldrick, 2014)'
_computing_structure_solution 'SHELXS-97 (Sheldrick 2008)'
_diffrn_ambient_temperature 133(2)
_diffrn_measured_fraction_theta_full 0.999
_diffrn_measured_fraction_theta_max 0.995
_diffrn_measurement_device_type 'Bruker APEX-II CCD'
_diffrn_measurement_method '\f and \w scans'
_diffrn_radiation_type MoK\a
_diffrn_radiation_wavelength 0.71073
_diffrn_reflns_av_R_equivalents 0.0917
_diffrn_reflns_av_unetI/netI 0.0711
_diffrn_reflns_laue_measured_fraction_full 0.999
_diffrn_reflns_laue_measured_fraction_max 0.995
_diffrn_reflns_limit_h_max 42
_diffrn_reflns_limit_h_min -42
_diffrn_reflns_limit_k_max 32
_diffrn_reflns_limit_k_min -32
_diffrn_reflns_limit_l_max 15
_diffrn_reflns_limit_l_min -25
_diffrn_reflns_number 136792
_diffrn_reflns_point_group_measured_fraction_full 0.999
_diffrn_reflns_point_group_measured_fraction_max 0.995
_diffrn_reflns_theta_full 25.242
_diffrn_reflns_theta_max 26.502
_diffrn_reflns_theta_min 1.215
_exptl_absorpt_coefficient_mu 0.771
_exptl_absorpt_correction_T_max 0.7454
_exptl_absorpt_correction_T_min 0.6755
_exptl_absorpt_correction_type multi-scan
_exptl_absorpt_process_details 'SADABS, BrukerAXS 2014/4'
_exptl_crystal_colour colourless
_exptl_crystal_density_diffrn 1.160
_exptl_crystal_description plate
_exptl_crystal_F_000 6760
_exptl_crystal_recrystallization_method 'Re-crystallisation from solvent: Toluene'
_exptl_crystal_size_max 0.389
_exptl_crystal_size_mid 0.230
_exptl_crystal_size_min 0.046
_refine_diff_density_max 0.883
_refine_diff_density_min -0.654
_refine_diff_density_rms 0.094
_refine_ls_extinction_method none
_refine_ls_goodness_of_fit_ref 1.010
_refine_ls_hydrogen_treatment constr
_refine_ls_matrix_type full
_refine_ls_number_parameters 987
_refine_ls_number_reflns 18398
_refine_ls_number_restraints 110
_refine_ls_restrained_S_all 1.013
_refine_ls_R_factor_all 0.0883
_refine_ls_R_factor_gt 0.0462
_refine_ls_shift/su_max 0.001
_refine_ls_shift/su_mean 0.000
_refine_ls_structure_factor_coef Fsqd
_refine_ls_weighting_details 'w=1/[\s^2^(Fo^2^)+(0.0437P)^2^+30.1432P] where P=(Fo^2^+2Fc^2^)/3'
_refine_ls_weighting_scheme calc
_refine_ls_wR_factor_gt 0.0950
_refine_ls_wR_factor_ref 0.1105
_reflns_Friedel_coverage 0.000
_reflns_number_gt 12500
_reflns_number_total 18398
_reflns_threshold_expression 'I > 2\s(I)'
_cod_data_source_file c5cc09878e2.cif
_cod_data_source_block sh3557
_cod_depositor_comments 'Adding full bibliography for 7118426--7118427.cif.'
_cod_original_formula_sum 'C95.50 H152 Ge2 Si4'
_cod_database_code 7118427
_shelx_space_group_comment
; 
The symmetry employed for this shelxl refinement is uniquely defined 
by the following loop, which should always be used as a source of 
symmetry information in preference to the above space-group names. 
They are only intended as comments. 
;
_shelx_estimated_absorpt_t_min 0.754
_shelx_estimated_absorpt_t_max 0.965
_shelxl_version_number 2014/6

loop_
_space_group_symop_operation_xyz
'x, y, z'
'-x, y, -z+1/2'
'x+1/2, y+1/2, z'
'-x+1/2, y+1/2, -z+1/2'
'-x, -y, -z'
'x, -y, z-1/2'
'-x+1/2, -y+1/2, -z'
'x+1/2, -y+1/2, z-1/2'

loop_
_atom_site_label
_atom_site_type_symbol
_atom_site_fract_x
_atom_site_fract_y
_atom_site_fract_z
_atom_site_U_iso_or_equiv
_atom_site_adp_type
_atom_site_occupancy
_atom_site_site_symmetry_order
_atom_site_calc_flag
_atom_site_refinement_flags_posn
_atom_site_refinement_flags_adp
_atom_site_refinement_flags_occupancy
_atom_site_disorder_assembly
_atom_site_disorder_group
Ge1 Ge 0.26448(2) 0.33336(2) 0.33143(2) 0.01609(8) Uani 1 1 d . . . . .
Ge2 Ge 0.24156(2) 0.42219(2) 0.32706(2) 0.01513(8) Uani 1 1 d . . . . .
Si1 Si 0.21270(2) 0.33959(3) 0.23584(4) 0.01601(17) Uani 1 1 d . . . . .
Si2 Si 0.26386(2) 0.40452(3) 0.22004(4) 0.01553(17) Uani 1 1 d . . . . .
Si3 Si 0.17373(2) 0.40044(3) 0.28730(4) 0.01556(17) Uani 1 1 d . . . . .
Si4 Si 0.32092(2) 0.35811(3) 0.27839(4) 0.01689(18) Uani 1 1 d . . . . .
C1 C 0.26547(9) 0.28893(12) 0.40931(14) 0.0223(7) Uani 1 1 d . . . . .
H1A H 0.2793 0.2571 0.4016 0.033 Uiso 1 1 calc R U . . .
H1B H 0.2381 0.2813 0.4167 0.033 Uiso 1 1 calc R U . . .
H1C H 0.2795 0.3062 0.4486 0.033 Uiso 1 1 calc R U . . .
C2 C 0.26108(9) 0.47569(12) 0.39069(14) 0.0244(7) Uani 1 1 d . . . . .
H2A H 0.2581 0.5090 0.3686 0.037 Uiso 1 1 calc R U . . .
H2B H 0.2893 0.4696 0.4072 0.037 Uiso 1 1 calc R U . . .
H2C H 0.2456 0.4752 0.4281 0.037 Uiso 1 1 calc R U . . .
C3 C 0.18301(8) 0.28242(11) 0.19457(13) 0.0174(6) Uani 1 1 d . . . . .
C4 C 0.16513(9) 0.24871(12) 0.23643(14) 0.0209(7) Uani 1 1 d . . . . .
C5 C 0.13813(9) 0.21203(12) 0.20862(15) 0.0241(7) Uani 1 1 d . . . . .
H5 H 0.1271 0.1893 0.2376 0.029 Uiso 1 1 calc R U . . .
C6 C 0.12669(9) 0.20719(12) 0.14081(15) 0.0261(7) Uani 1 1 d . . . . .
C7 C 0.14516(9) 0.23901(12) 0.10012(15) 0.0248(7) Uani 1 1 d . . . . .
H7 H 0.1384 0.2359 0.0533 0.030 Uiso 1 1 calc R U . . .
C8 C 0.17336(9) 0.27550(11) 0.12480(14) 0.0213(7) Uani 1 1 d . . . . .
C9 C 0.17680(9) 0.24611(12) 0.31157(14) 0.0204(7) Uani 1 1 d . . . . .
H9 H 0.1901 0.2789 0.3265 0.024 Uiso 1 1 calc R U . . .
C10 C 0.14220(9) 0.23758(13) 0.35196(15) 0.0277(8) Uani 1 1 d . . . . .
H10A H 0.1215 0.2632 0.3395 0.042 Uiso 1 1 calc R U . . .
H10B H 0.1520 0.2406 0.3995 0.042 Uiso 1 1 calc R U . . .
H10C H 0.1310 0.2035 0.3426 0.042 Uiso 1 1 calc R U . . .
C11 C 0.20744(10) 0.20319(13) 0.32590(16) 0.0302(8) Uani 1 1 d . . . . .
H11A H 0.1951 0.1707 0.3108 0.045 Uiso 1 1 calc R U . . .
H11B H 0.2165 0.2015 0.3738 0.045 Uiso 1 1 calc R U . . .
H11C H 0.2303 0.2099 0.3022 0.045 Uiso 1 1 calc R U . . .
C12 C 0.09451(10) 0.16967(13) 0.11370(16) 0.0332(8) Uani 1 1 d . . . . .
H12 H 0.0922 0.1435 0.1488 0.040 Uiso 1 1 calc R U . . .
C13 C 0.10344(11) 0.14239(14) 0.05178(17) 0.0397(9) Uani 1 1 d . . . . .
H13A H 0.1021 0.1667 0.0149 0.059 Uiso 1 1 calc R U . . .
H13B H 0.0838 0.1153 0.0404 0.059 Uiso 1 1 calc R U . . .
H13C H 0.1302 0.1275 0.0600 0.059 Uiso 1 1 calc R U . . .
C14 C 0.05453(12) 0.19741(18) 0.0991(3) 0.0690(15) Uani 1 1 d . . . . .
H14A H 0.0562 0.2236 0.0652 0.103 Uiso 1 1 calc R U . . .
H14B H 0.0482 0.2135 0.1399 0.103 Uiso 1 1 calc R U . . .
H14C H 0.0336 0.1729 0.0829 0.103 Uiso 1 1 calc R U . . .
C15 C 0.19640(9) 0.30273(12) 0.07619(13) 0.0221(7) Uani 1 1 d . . . . .
H15 H 0.2015 0.3386 0.0918 0.027 Uiso 1 1 calc R U . . .
C16 C 0.17549(10) 0.30407(13) 0.00404(14) 0.0302(8) Uani 1 1 d . . . . .
H16A H 0.1753 0.2697 -0.0151 0.045 Uiso 1 1 calc R U . . .
H16B H 0.1898 0.3273 -0.0222 0.045 Uiso 1 1 calc R U . . .
H16C H 0.1480 0.3160 0.0033 0.045 Uiso 1 1 calc R U . . .
C17 C 0.23640(10) 0.27533(12) 0.07850(15) 0.0282(8) Uani 1 1 d . . . . .
H17A H 0.2522 0.2806 0.1222 0.042 Uiso 1 1 calc R U . . .
H17B H 0.2509 0.2891 0.0438 0.042 Uiso 1 1 calc R U . . .
H17C H 0.2318 0.2388 0.0710 0.042 Uiso 1 1 calc R U . . .
C18 C 0.27064(8) 0.45522(11) 0.15418(13) 0.0175(6) Uani 1 1 d . . . . .
C19 C 0.28853(9) 0.43984(11) 0.09790(14) 0.0197(7) Uani 1 1 d . . . . .
C20 C 0.30883(9) 0.47584(12) 0.06478(14) 0.0209(7) Uani 1 1 d . . . . .
H20 H 0.3223 0.4648 0.0293 0.025 Uiso 1 1 calc R U . . .
C21 C 0.31009(9) 0.52670(12) 0.08147(14) 0.0213(7) Uani 1 1 d . . . . .
C22 C 0.28731(9) 0.54235(12) 0.12933(14) 0.0226(7) Uani 1 1 d . . . . .
H22 H 0.2850 0.5778 0.1376 0.027 Uiso 1 1 calc R U . . .
C23 C 0.26764(9) 0.50815(11) 0.16574(13) 0.0187(6) Uani 1 1 d . . . . .
C24 C 0.28186(9) 0.38783(12) 0.06641(14) 0.0231(7) Uani 1 1 d . . . . .
H24 H 0.2648 0.3677 0.0934 0.028 Uiso 1 1 calc R U . . .
C25 C 0.31955(10) 0.35688(13) 0.06099(16) 0.0310(8) Uani 1 1 d . . . . .
H25A H 0.3381 0.3775 0.0392 0.046 Uiso 1 1 calc R U . . .
H25B H 0.3125 0.3260 0.0347 0.046 Uiso 1 1 calc R U . . .
H25C H 0.3322 0.3473 0.1056 0.046 Uiso 1 1 calc R U . . .
C26 C 0.25876(10) 0.39454(13) -0.00382(15) 0.0317(8) Uani 1 1 d . . . . .
H26A H 0.2343 0.4139 -0.0011 0.048 Uiso 1 1 calc R U . . .
H26B H 0.2519 0.3610 -0.0233 0.048 Uiso 1 1 calc R U . . .
H26C H 0.2754 0.4130 -0.0318 0.048 Uiso 1 1 calc R U . . .
C27 C 0.33555(9) 0.56362(12) 0.04783(15) 0.0245(7) Uani 1 1 d . . . . .
H27 H 0.3459 0.5448 0.0109 0.029 Uiso 1 1 calc R U . . .
C28 C 0.37126(10) 0.58106(15) 0.09623(18) 0.0414(9) Uani 1 1 d . . . . .
H28A H 0.3620 0.5979 0.1344 0.062 Uiso 1 1 calc R U . . .
H28B H 0.3872 0.6051 0.0739 0.062 Uiso 1 1 calc R U . . .
H28C H 0.3876 0.5515 0.1117 0.062 Uiso 1 1 calc R U . . .
C29 C 0.31218(10) 0.60946(12) 0.01744(16) 0.0303(8) Uani 1 1 d . . . . .
H29A H 0.2873 0.5978 -0.0088 0.045 Uiso 1 1 calc R U . . .
H29B H 0.3282 0.6280 -0.0114 0.045 Uiso 1 1 calc R U . . .
H29C H 0.3059 0.6321 0.0530 0.045 Uiso 1 1 calc R U . . .
C30 C 0.24048(9) 0.53124(12) 0.21263(14) 0.0225(7) Uani 1 1 d . . . . .
H30 H 0.2322 0.5033 0.2413 0.027 Uiso 1 1 calc R U . . .
C31 C 0.26056(10) 0.57240(13) 0.25771(15) 0.0329(8) Uani 1 1 d . . . . .
H31A H 0.2651 0.6025 0.2311 0.049 Uiso 1 1 calc R U . . .
H31B H 0.2861 0.5597 0.2802 0.049 Uiso 1 1 calc R U . . .
H31C H 0.2434 0.5817 0.2910 0.049 Uiso 1 1 calc R U . . .
C32 C 0.20315(9) 0.55351(13) 0.17283(15) 0.0293(8) Uani 1 1 d . . . . .
H32A H 0.1854 0.5664 0.2034 0.044 Uiso 1 1 calc R U . . .
H32B H 0.1894 0.5270 0.1444 0.044 Uiso 1 1 calc R U . . .
H32C H 0.2106 0.5815 0.1451 0.044 Uiso 1 1 calc R U . . .
C33 C 0.14431(8) 0.45462(11) 0.23774(13) 0.0181(6) Uani 1 1 d . . . . .
C34 C 0.13098(9) 0.45396(12) 0.16824(14) 0.0203(7) Uani 1 1 d . . . . .
C35 C 0.10625(9) 0.49303(12) 0.13972(15) 0.0253(7) Uani 1 1 d . . . . .
H35 H 0.0982 0.4925 0.0930 0.030 Uiso 1 1 calc R U . . .
C36 C 0.09294(9) 0.53225(13) 0.17610(15) 0.0265(7) Uani 1 1 d . . . . .
C37 C 0.10655(9) 0.53343(12) 0.24346(15) 0.0247(7) Uani 1 1 d . . . . .
H37 H 0.0985 0.5607 0.2694 0.030 Uiso 1 1 calc R U . . .
C38 C 0.13176(9) 0.49588(11) 0.27458(14) 0.0199(7) Uani 1 1 d . . . . .
C39 C 0.14065(9) 0.41289(12) 0.12046(14) 0.0222(7) Uani 1 1 d . . . . .
H39 H 0.1552 0.3849 0.1471 0.027 Uiso 1 1 calc R U . . .
C40 C 0.16802(10) 0.43393(12) 0.07264(14) 0.0266(7) Uani 1 1 d . . . . .
H40A H 0.1561 0.4647 0.0509 0.040 Uiso 1 1 calc R U . . .
H40B H 0.1714 0.4082 0.0389 0.040 Uiso 1 1 calc R U . . .
H40C H 0.1941 0.4424 0.0976 0.040 Uiso 1 1 calc R U . . .
C41 C 0.10324(10) 0.38987(13) 0.07967(15) 0.0308(8) Uani 1 1 d . . . . .
H41A H 0.0841 0.3804 0.1096 0.046 Uiso 1 1 calc R U . . .
H41B H 0.1107 0.3595 0.0561 0.046 Uiso 1 1 calc R U . . .
H41C H 0.0911 0.4151 0.0474 0.046 Uiso 1 1 calc R U . . .
C42 C 0.06260(10) 0.57015(13) 0.14297(17) 0.0352(9) Uani 1 1 d D . . . .
H42A H 0.0584 0.5626 0.0942 0.042 Uiso 0.535(14) 1 calc R U P A 1
H42B H 0.0696 0.5767 0.0974 0.042 Uiso 0.465(14) 1 calc R U P A 2
C43A C 0.0226(2) 0.5637(5) 0.1687(7) 0.059(3) Uani 0.535(14) 1 d D U P A 1
H43A H 0.0135 0.5284 0.1622 0.089 Uiso 0.535(14) 1 calc R U P A 1
H43B H 0.0256 0.5721 0.2162 0.089 Uiso 0.535(14) 1 calc R U P A 1
H43C H 0.0028 0.5866 0.1443 0.089 Uiso 0.535(14) 1 calc R U P A 1
C44A C 0.0778(3) 0.6241(3) 0.1519(6) 0.047(3) Uani 0.535(14) 1 d D U P A 1
H44A H 0.0577 0.6477 0.1301 0.071 Uiso 0.535(14) 1 calc R U P A 1
H44B H 0.0832 0.6321 0.1995 0.071 Uiso 0.535(14) 1 calc R U P A 1
H44C H 0.1025 0.6276 0.1320 0.071 Uiso 0.535(14) 1 calc R U P A 1
C43B C 0.0210(2) 0.5469(5) 0.1339(8) 0.051(3) Uani 0.465(14) 1 d D U P A 2
H43D H 0.0216 0.5139 0.1116 0.076 Uiso 0.465(14) 1 calc R U P A 2
H43E H 0.0122 0.5422 0.1775 0.076 Uiso 0.465(14) 1 calc R U P A 2
H43F H 0.0025 0.5698 0.1067 0.076 Uiso 0.465(14) 1 calc R U P A 2
C44B C 0.0625(4) 0.6214(3) 0.1774(7) 0.056(3) Uani 0.465(14) 1 d D U P A 2
H44D H 0.0421 0.6433 0.1528 0.084 Uiso 0.465(14) 1 calc R U P A 2
H44E H 0.0565 0.6165 0.2229 0.084 Uiso 0.465(14) 1 calc R U P A 2
H44F H 0.0887 0.6374 0.1788 0.084 Uiso 0.465(14) 1 calc R U P A 2
C45 C 0.14343(9) 0.50185(12) 0.34946(14) 0.0224(7) Uani 1 1 d . . . . .
H45 H 0.1619 0.4732 0.3649 0.027 Uiso 1 1 calc R U . . .
C46 C 0.10712(10) 0.49743(13) 0.38643(15) 0.0294(8) Uani 1 1 d . . . . .
H46A H 0.1157 0.4998 0.4344 0.044 Uiso 1 1 calc R U . . .
H46B H 0.0940 0.4645 0.3761 0.044 Uiso 1 1 calc R U . . .
H46C H 0.0884 0.5251 0.3724 0.044 Uiso 1 1 calc R U . . .
C47 C 0.16588(10) 0.55154(13) 0.36675(16) 0.0314(8) Uani 1 1 d . . . . .
H47A H 0.1889 0.5535 0.3423 0.047 Uiso 1 1 calc R U . . .
H47B H 0.1751 0.5526 0.4147 0.047 Uiso 1 1 calc R U . . .
H47C H 0.1481 0.5805 0.3544 0.047 Uiso 1 1 calc R U . . .
C48 C 0.13792(8) 0.37496(11) 0.34626(13) 0.0181(6) Uani 1 1 d . . . . .
C49 C 0.14677(9) 0.37169(11) 0.41707(13) 0.0184(6) Uani 1 1 d . . . . .
C50 C 0.11667(9) 0.35891(12) 0.45453(14) 0.0235(7) Uani 1 1 d . . . . .
H50 H 0.1231 0.3577 0.5016 0.028 Uiso 1 1 calc R U . . .
C51 C 0.07819(9) 0.34792(13) 0.42695(15) 0.0276(8) Uani 1 1 d . . . . .
C52 C 0.06985(9) 0.34960(13) 0.35845(14) 0.0253(7) Uani 1 1 d . . . . .
H52 H 0.0436 0.3416 0.3380 0.030 Uiso 1 1 calc R U . . .
C53 C 0.09852(9) 0.36260(12) 0.31824(14) 0.0206(7) Uani 1 1 d . . . . .
C54 C 0.18743(9) 0.38145(12) 0.45752(13) 0.0209(7) Uani 1 1 d . . . . .
H54 H 0.2077 0.3831 0.4261 0.025 Uiso 1 1 calc R U . . .
C55 C 0.18844(9) 0.43190(12) 0.49531(14) 0.0269(7) Uani 1 1 d . . . . .
H55A H 0.1830 0.4600 0.4636 0.040 Uiso 1 1 calc R U . . .
H55B H 0.2148 0.4366 0.5212 0.040 Uiso 1 1 calc R U . . .
H55C H 0.1681 0.4315 0.5254 0.040 Uiso 1 1 calc R U . . .
C56 C 0.19956(9) 0.33865(12) 0.50770(14) 0.0261(7) Uani 1 1 d . . . . .
H56A H 0.1838 0.3413 0.5447 0.039 Uiso 1 1 calc R U . . .
H56B H 0.2280 0.3418 0.5248 0.039 Uiso 1 1 calc R U . . .
H56C H 0.1946 0.3055 0.4857 0.039 Uiso 1 1 calc R U . . .
C57A C 0.0446(10) 0.3475(12) 0.470(2) 0.037(3) Uani 0.21(3) 1 d D U P B 1
H57A H 0.0575 0.3448 0.5174 0.044 Uiso 0.21(3) 1 calc R U P B 1
C58A C 0.0188(8) 0.3956(15) 0.4657(14) 0.037(3) Uani 0.21(3) 1 d D U P B 1
H58A H 0.0358 0.4255 0.4764 0.055 Uiso 0.21(3) 1 calc R U P B 1
H58B H 0.0045 0.3989 0.4205 0.055 Uiso 0.21(3) 1 calc R U P B 1
H58C H -0.0006 0.3931 0.4974 0.055 Uiso 0.21(3) 1 calc R U P B 1
C59A C 0.0210(10) 0.2984(13) 0.4545(16) 0.039(3) Uani 0.21(3) 1 d D U P B 1
H59A H 0.0394 0.2693 0.4583 0.059 Uiso 0.21(3) 1 calc R U P B 1
H59B H 0.0017 0.2943 0.4859 0.059 Uiso 0.21(3) 1 calc R U P B 1
H59C H 0.0068 0.3001 0.4090 0.059 Uiso 0.21(3) 1 calc R U P B 1
C57B C 0.0466(2) 0.3315(4) 0.4693(5) 0.0340(17) Uani 0.79(3) 1 d D U P B 2
H57B H 0.0600 0.3277 0.5161 0.041 Uiso 0.79(3) 1 calc R U P B 2
C58B C 0.0150(2) 0.3732(5) 0.4685(3) 0.042(2) Uani 0.79(3) 1 d D U P B 2
H58D H -0.0052 0.3625 0.4958 0.063 Uiso 0.79(3) 1 calc R U P B 2
H58E H 0.0276 0.4048 0.4866 0.063 Uiso 0.79(3) 1 calc R U P B 2
H58F H 0.0024 0.3790 0.4227 0.063 Uiso 0.79(3) 1 calc R U P B 2
C59B C 0.0274(2) 0.2805(5) 0.4477(5) 0.045(2) Uani 0.79(3) 1 d D U P B 2
H59D H 0.0074 0.2719 0.4766 0.068 Uiso 0.79(3) 1 calc R U P B 2
H59E H 0.0145 0.2829 0.4016 0.068 Uiso 0.79(3) 1 calc R U P B 2
H59F H 0.0479 0.2539 0.4513 0.068 Uiso 0.79(3) 1 calc R U P B 2
C60 C 0.08367(9) 0.36304(12) 0.24384(14) 0.0226(7) Uani 1 1 d . . . . .
H60 H 0.1070 0.3698 0.2199 0.027 Uiso 1 1 calc R U . . .
C61 C 0.05369(9) 0.40631(13) 0.22747(15) 0.0294(8) Uani 1 1 d . . . . .
H61A H 0.0439 0.4060 0.1797 0.044 Uiso 1 1 calc R U . . .
H61B H 0.0667 0.4390 0.2396 0.044 Uiso 1 1 calc R U . . .
H61C H 0.0312 0.4016 0.2526 0.044 Uiso 1 1 calc R U . . .
C62 C 0.06514(10) 0.31230(13) 0.21865(16) 0.0333(8) Uani 1 1 d . . . . .
H62A H 0.0843 0.2847 0.2306 0.050 Uiso 1 1 calc R U . . .
H62B H 0.0583 0.3137 0.1702 0.050 Uiso 1 1 calc R U . . .
H62C H 0.0410 0.3060 0.2390 0.050 Uiso 1 1 calc R U . . .
C63 C 0.35202(9) 0.31253(12) 0.22999(14) 0.0210(7) Uani 1 1 d . . . . .
C64 C 0.34395(9) 0.25972(12) 0.21930(15) 0.0256(7) Uani 1 1 d . . . . .
C65 C 0.37042(10) 0.22922(13) 0.18963(17) 0.0362(9) Uani 1 1 d . . . . .
H65 H 0.3648 0.1939 0.1839 0.043 Uiso 1 1 calc R U . . .
C66 C 0.40442(11) 0.24858(14) 0.16835(18) 0.0409(9) Uani 1 1 d . . . . .
C67 C 0.41170(10) 0.29957(14) 0.17637(17) 0.0351(9) Uani 1 1 d . . . . .
H67 H 0.4346 0.3136 0.1608 0.042 Uiso 1 1 calc R U . . .
C68 C 0.38682(9) 0.33183(12) 0.20643(15) 0.0253(7) Uani 1 1 d . . . . .
C69 C 0.30807(9) 0.23111(12) 0.23875(15) 0.0249(7) Uani 1 1 d . . . . .
H69 H 0.2875 0.2567 0.2474 0.030 Uiso 1 1 calc R U . . .
C70 C 0.31886(10) 0.19899(13) 0.30195(16) 0.0299(8) Uani 1 1 d . . . . .
H70A H 0.2955 0.1793 0.3106 0.045 Uiso 1 1 calc R U . . .
H70B H 0.3273 0.2215 0.3398 0.045 Uiso 1 1 calc R U . . .
H70C H 0.3406 0.1756 0.2958 0.045 Uiso 1 1 calc R U . . .
C71 C 0.28919(11) 0.19477(13) 0.18406(16) 0.0334(8) Uani 1 1 d . . . . .
H71A H 0.2903 0.2102 0.1404 0.050 Uiso 1 1 calc R U . . .
H71B H 0.2613 0.1884 0.1897 0.050 Uiso 1 1 calc R U . . .
H71C H 0.3039 0.1625 0.1872 0.050 Uiso 1 1 calc R U . . .
C72 C 0.43327(14) 0.21331(17) 0.1368(3) 0.0693(15) Uani 1 1 d D . . . .
H72A H 0.4218 0.1781 0.1334 0.083 Uiso 0.575(6) 1 calc R U P C 1
H72B H 0.4455 0.2013 0.1818 0.083 Uiso 0.425(6) 1 calc R U P C 2
C73A C 0.4399(2) 0.2297(3) 0.0718(3) 0.056(2) Uiso 0.575(6) 1 d D U P C 1
H73A H 0.4583 0.2061 0.0542 0.083 Uiso 0.575(6) 1 calc R U P C 1
H73B H 0.4145 0.2302 0.0421 0.083 Uiso 0.575(6) 1 calc R U P C 1
H73C H 0.4514 0.2640 0.0746 0.083 Uiso 0.575(6) 1 calc R U P C 1
C74A C 0.4730(3) 0.2123(4) 0.1850(5) 0.088(3) Uiso 0.575(6) 1 d D U P C 1
H74A H 0.4679 0.2010 0.2291 0.133 Uiso 0.575(6) 1 calc R U P C 1
H74B H 0.4916 0.1886 0.1680 0.133 Uiso 0.575(6) 1 calc R U P C 1
H74C H 0.4847 0.2465 0.1883 0.133 Uiso 0.575(6) 1 calc R U P C 1
C73C C 0.4362(7) 0.1617(6) 0.1589(11) 0.045(5) Uiso 0.170(2) 1 d D U P C 3
H73D H 0.4553 0.1434 0.1354 0.068 Uiso 0.170(2) 1 calc R U P C 3
H73E H 0.4454 0.1608 0.2069 0.068 Uiso 0.170(2) 1 calc R U P C 3
H73F H 0.4100 0.1453 0.1497 0.068 Uiso 0.170(2) 1 calc R U P C 3
C73B C 0.4211(4) 0.1621(4) 0.1181(7) 0.037(3) Uiso 0.255(4) 1 d D U P C 2
H73D H 0.3948 0.1554 0.1309 0.055 Uiso 0.255(4) 1 calc R U P C 2
H73E H 0.4199 0.1581 0.0698 0.055 Uiso 0.255(4) 1 calc R U P C 2
H73F H 0.4405 0.1379 0.1407 0.055 Uiso 0.255(4) 1 calc R U P C 2
C74B C 0.4712(4) 0.2373(6) 0.1257(8) 0.108(4) Uiso 0.425(6) 1 d D U P C 2
H74D H 0.4722 0.2723 0.1429 0.162 Uiso 0.425(6) 1 calc R U P C 2
H74E H 0.4935 0.2177 0.1488 0.162 Uiso 0.425(6) 1 calc R U P C 2
H74F H 0.4730 0.2380 0.0779 0.162 Uiso 0.425(6) 1 calc R U P C 2
C75 C 0.40063(9) 0.38706(12) 0.21344(15) 0.0274(8) Uani 1 1 d . . . . .
H75 H 0.3804 0.4063 0.2350 0.033 Uiso 1 1 calc R U . . .
C76 C 0.40435(11) 0.41347(14) 0.14683(16) 0.0365(9) Uani 1 1 d . . . . .
H76A H 0.4203 0.3922 0.1209 0.055 Uiso 1 1 calc R U . . .
H76B H 0.4174 0.4467 0.1554 0.055 Uiso 1 1 calc R U . . .
H76C H 0.3777 0.4184 0.1218 0.055 Uiso 1 1 calc R U . . .
C77 C 0.44045(10) 0.39109(15) 0.25900(18) 0.0393(9) Uani 1 1 d . . . . .
H77A H 0.4384 0.3739 0.3012 0.059 Uiso 1 1 calc R U . . .
H77B H 0.4471 0.4271 0.2674 0.059 Uiso 1 1 calc R U . . .
H77C H 0.4614 0.3749 0.2375 0.059 Uiso 1 1 calc R U . . .
C78 C 0.36123(8) 0.38846(12) 0.34597(14) 0.0196(7) Uani 1 1 d . . . . .
C79 C 0.38520(9) 0.35339(12) 0.38752(14) 0.0228(7) Uani 1 1 d . . . . .
C80 C 0.41878(9) 0.37010(13) 0.42989(15) 0.0270(7) Uani 1 1 d . . . . .
H80 H 0.4337 0.3460 0.4581 0.032 Uiso 1 1 calc R U . . .
C81 C 0.43106(9) 0.42002(13) 0.43234(15) 0.0275(7) Uani 1 1 d . . . . .
C82 C 0.40701(9) 0.45430(13) 0.39407(14) 0.0245(7) Uani 1 1 d . . . . .
H82 H 0.4146 0.4892 0.3960 0.029 Uiso 1 1 calc R U . . .
C83 C 0.37224(9) 0.44069(12) 0.35274(14) 0.0209(7) Uani 1 1 d . . . . .
C84 C 0.37784(9) 0.29628(12) 0.38825(15) 0.0248(7) Uani 1 1 d . . . . .
H84 H 0.3529 0.2891 0.3572 0.030 Uiso 1 1 calc R U . . .
C85 C 0.37176(10) 0.27673(13) 0.45730(16) 0.0310(8) Uani 1 1 d . . . . .
H85A H 0.3959 0.2831 0.4888 0.047 Uiso 1 1 calc R U . . .
H85B H 0.3663 0.2400 0.4550 0.047 Uiso 1 1 calc R U . . .
H85C H 0.3491 0.2945 0.4723 0.047 Uiso 1 1 calc R U . . .
C86 C 0.41173(10) 0.26640(13) 0.36360(17) 0.0330(8) Uani 1 1 d . . . . .
H86A H 0.4161 0.2793 0.3198 0.049 Uiso 1 1 calc R U . . .
H86B H 0.4046 0.2302 0.3601 0.049 Uiso 1 1 calc R U . . .
H86C H 0.4362 0.2706 0.3951 0.049 Uiso 1 1 calc R U . . .
C87 C 0.47029(10) 0.43749(14) 0.47107(17) 0.0345(8) Uani 1 1 d . . . . .
H87 H 0.4700 0.4756 0.4708 0.041 Uiso 1 1 calc R U . . .
C88 C 0.47601(12) 0.42103(19) 0.5427(2) 0.0619(13) Uani 1 1 d . . . . .
H88A H 0.4551 0.4362 0.5655 0.093 Uiso 1 1 calc R U . . .
H88B H 0.5022 0.4324 0.5643 0.093 Uiso 1 1 calc R U . . .
H88C H 0.4744 0.3838 0.5451 0.093 Uiso 1 1 calc R U . . .
C89 C 0.50495(11) 0.4211(2) 0.4365(2) 0.0706(15) Uani 1 1 d . . . . .
H89A H 0.5059 0.3838 0.4347 0.106 Uiso 1 1 calc R U . . .
H89B H 0.5299 0.4340 0.4611 0.106 Uiso 1 1 calc R U . . .
H89C H 0.5015 0.4348 0.3911 0.106 Uiso 1 1 calc R U . . .
C90 C 0.34881(9) 0.48572(12) 0.31904(14) 0.0222(7) Uani 1 1 d . . . . .
H90 H 0.3205 0.4749 0.3064 0.027 Uiso 1 1 calc R U . . .
C91 C 0.36496(10) 0.50400(13) 0.25617(16) 0.0334(8) Uani 1 1 d . . . . .
H91A H 0.3941 0.5064 0.2650 0.050 Uiso 1 1 calc R U . . .
H91B H 0.3538 0.5376 0.2433 0.050 Uiso 1 1 calc R U . . .
H91C H 0.3573 0.4797 0.2200 0.050 Uiso 1 1 calc R U . . .
C92 C 0.34953(10) 0.53093(13) 0.36702(17) 0.0328(8) Uani 1 1 d . . . . .
H92A H 0.3460 0.5185 0.4114 0.049 Uiso 1 1 calc R U . . .
H92B H 0.3279 0.5545 0.3511 0.049 Uiso 1 1 calc R U . . .
H92C H 0.3752 0.5487 0.3693 0.049 Uiso 1 1 calc R U . . .
C94 C 0.5000 0.4111(4) 0.7500 0.104(3) Uiso 1 2 d S . P . .
C97 C 0.4811(9) 0.4600(13) 0.7205(14) 0.260(14) Uiso 0.5 1 d . . P D .
C96 C 0.4650(4) 0.3498(6) 0.7127(6) 0.087(4) Uiso 0.5 1 d . . P . .
C98 C 0.5000 0.3085(6) 0.7500 0.100(5) Uiso 0.6 2 d S . P D .
C99 C 0.5000 0.4711(12) 0.7500 0.169(11) Uiso 0.6 2 d S . P D .
C95 C 0.4750(3) 0.3222(5) 0.7239(5) 0.092(3) Uiso 0.6 1 d . . P D 2
C93 C 0.46647(19) 0.3890(3) 0.7207(3) 0.0698(17) Uiso 0.8 1 d . . P D 2

loop_
_atom_site_aniso_label
_atom_site_aniso_U_11
_atom_site_aniso_U_22
_atom_site_aniso_U_33
_atom_site_aniso_U_23
_atom_site_aniso_U_13
_atom_site_aniso_U_12
Ge1 0.01663(16) 0.01746(17) 0.01491(15) 0.00247(12) 0.00474(12) 0.00175(13)
Ge2 0.01641(16) 0.01684(17) 0.01265(14) -0.00018(12) 0.00384(11) 0.00121(13)
Si1 0.0182(4) 0.0176(4) 0.0128(4) 0.0000(3) 0.0043(3) 0.0012(3)
Si2 0.0176(4) 0.0169(4) 0.0130(4) 0.0014(3) 0.0051(3) 0.0014(3)
Si3 0.0160(4) 0.0187(4) 0.0123(4) 0.0001(3) 0.0031(3) 0.0019(3)
Si4 0.0170(4) 0.0166(4) 0.0182(4) 0.0018(3) 0.0066(3) 0.0021(3)
C1 0.0236(17) 0.0254(18) 0.0184(15) 0.0046(13) 0.0053(13) 0.0011(14)
C2 0.0273(18) 0.0250(18) 0.0214(16) -0.0040(13) 0.0056(13) -0.0036(14)
C3 0.0179(16) 0.0166(16) 0.0183(14) -0.0011(12) 0.0043(12) 0.0006(12)
C4 0.0203(16) 0.0211(17) 0.0219(15) -0.0004(13) 0.0048(13) 0.0026(13)
C5 0.0249(17) 0.0251(18) 0.0232(16) -0.0001(13) 0.0064(13) -0.0015(14)
C6 0.0286(18) 0.0217(18) 0.0290(17) -0.0069(14) 0.0076(14) -0.0052(14)
C7 0.0303(18) 0.0249(19) 0.0191(15) -0.0050(13) 0.0035(13) -0.0025(15)
C8 0.0255(17) 0.0179(17) 0.0212(15) -0.0023(13) 0.0059(13) 0.0012(13)
C9 0.0240(17) 0.0188(17) 0.0190(15) 0.0012(12) 0.0057(12) -0.0046(13)
C10 0.0298(19) 0.030(2) 0.0246(17) 0.0044(14) 0.0096(14) -0.0035(15)
C11 0.0286(19) 0.030(2) 0.0322(18) 0.0061(15) 0.0040(15) 0.0009(15)
C12 0.035(2) 0.031(2) 0.0339(18) -0.0100(16) 0.0060(15) -0.0092(16)
C13 0.048(2) 0.036(2) 0.035(2) -0.0056(17) 0.0044(17) -0.0111(18)
C14 0.031(2) 0.065(3) 0.110(4) -0.039(3) 0.007(2) -0.010(2)
C15 0.0316(18) 0.0204(17) 0.0152(14) -0.0012(12) 0.0063(13) -0.0017(14)
C16 0.042(2) 0.032(2) 0.0169(15) -0.0026(14) 0.0060(14) -0.0022(16)
C17 0.037(2) 0.0229(19) 0.0269(17) -0.0059(14) 0.0107(15) -0.0013(15)
C18 0.0186(16) 0.0203(17) 0.0143(14) 0.0028(12) 0.0048(12) 0.0014(13)
C19 0.0233(17) 0.0187(17) 0.0181(15) 0.0007(12) 0.0064(12) 0.0047(13)
C20 0.0240(17) 0.0238(18) 0.0168(14) 0.0018(13) 0.0095(12) 0.0041(14)
C21 0.0229(17) 0.0242(18) 0.0175(15) 0.0059(13) 0.0057(12) 0.0016(14)
C22 0.0283(18) 0.0180(17) 0.0225(16) 0.0012(13) 0.0069(13) 0.0021(14)
C23 0.0201(16) 0.0197(17) 0.0171(14) 0.0018(12) 0.0053(12) 0.0025(13)
C24 0.0320(18) 0.0229(18) 0.0167(15) -0.0013(13) 0.0116(13) 0.0006(14)
C25 0.038(2) 0.0244(19) 0.0322(18) -0.0039(15) 0.0113(15) 0.0017(16)
C26 0.043(2) 0.032(2) 0.0213(16) -0.0033(14) 0.0093(15) -0.0063(17)
C27 0.0277(18) 0.0242(18) 0.0241(16) 0.0047(13) 0.0120(14) -0.0007(14)
C28 0.028(2) 0.051(3) 0.045(2) 0.0156(19) 0.0061(17) -0.0094(18)
C29 0.038(2) 0.0240(19) 0.0307(18) 0.0070(14) 0.0126(15) -0.0026(16)
C30 0.0320(18) 0.0176(17) 0.0203(15) 0.0047(13) 0.0124(13) 0.0049(14)
C31 0.035(2) 0.040(2) 0.0243(17) -0.0064(15) 0.0035(15) 0.0103(17)
C32 0.0290(19) 0.032(2) 0.0290(17) -0.0050(15) 0.0109(14) 0.0041(15)
C33 0.0139(15) 0.0232(17) 0.0171(14) 0.0030(12) 0.0023(12) 0.0021(13)
C34 0.0186(16) 0.0245(18) 0.0181(15) 0.0016(13) 0.0031(12) 0.0003(13)
C35 0.0272(18) 0.032(2) 0.0170(15) 0.0023(13) 0.0026(13) 0.0045(15)
C36 0.0234(17) 0.029(2) 0.0267(17) 0.0070(14) 0.0014(13) 0.0058(15)
C37 0.0259(18) 0.0247(19) 0.0237(16) 0.0000(13) 0.0044(13) 0.0086(14)
C38 0.0208(16) 0.0208(17) 0.0184(15) 0.0015(12) 0.0041(12) 0.0012(13)
C39 0.0248(17) 0.0244(18) 0.0174(15) 0.0005(13) 0.0024(12) 0.0050(14)
C40 0.0324(19) 0.031(2) 0.0174(15) -0.0006(13) 0.0074(13) 0.0051(15)
C41 0.0325(19) 0.039(2) 0.0199(16) -0.0045(15) 0.0005(14) -0.0013(16)
C42 0.034(2) 0.037(2) 0.0327(19) 0.0067(16) -0.0014(15) 0.0151(17)
C43A 0.032(4) 0.047(7) 0.092(8) 0.018(5) -0.014(5) 0.007(4)
C44A 0.051(7) 0.032(4) 0.056(6) 0.018(4) -0.004(4) 0.004(4)
C43B 0.033(4) 0.038(7) 0.075(9) 0.004(5) -0.016(5) 0.004(4)
C44B 0.051(8) 0.036(5) 0.074(8) 0.015(5) -0.013(5) 0.007(5)
C45 0.0229(17) 0.0259(18) 0.0183(15) -0.0032(13) 0.0026(13) 0.0068(14)
C46 0.0309(19) 0.037(2) 0.0219(16) -0.0011(14) 0.0086(14) 0.0085(16)
C47 0.036(2) 0.030(2) 0.0275(17) -0.0059(15) 0.0021(15) -0.0007(16)
C48 0.0176(15) 0.0200(17) 0.0174(14) 0.0006(12) 0.0045(12) 0.0018(12)
C49 0.0183(16) 0.0212(17) 0.0159(14) 0.0016(12) 0.0029(12) -0.0003(13)
C50 0.0229(17) 0.0321(19) 0.0159(15) 0.0035(13) 0.0043(12) 0.0016(14)
C51 0.0186(17) 0.041(2) 0.0239(16) 0.0056(15) 0.0065(13) -0.0012(15)
C52 0.0147(16) 0.037(2) 0.0237(16) 0.0012(14) 0.0017(13) -0.0005(14)
C53 0.0183(16) 0.0233(18) 0.0204(15) 0.0003(13) 0.0037(12) 0.0034(13)
C54 0.0177(16) 0.0307(19) 0.0146(14) 0.0033(13) 0.0039(12) -0.0019(13)
C55 0.0267(18) 0.036(2) 0.0184(15) 0.0007(14) 0.0033(13) -0.0042(15)
C56 0.0211(17) 0.035(2) 0.0225(16) 0.0057(14) 0.0031(13) 0.0027(15)
C57A 0.023(4) 0.061(6) 0.028(3) 0.014(5) 0.006(3) -0.005(4)
C58A 0.021(5) 0.065(7) 0.027(5) 0.010(6) 0.010(5) -0.005(6)
C59A 0.024(5) 0.063(7) 0.034(5) 0.015(6) 0.014(4) -0.007(5)
C57B 0.021(2) 0.058(5) 0.0234(18) 0.016(3) 0.0051(16) -0.004(3)
C58B 0.027(2) 0.068(6) 0.033(2) 0.008(3) 0.015(2) 0.000(3)
C59B 0.030(3) 0.057(5) 0.048(3) 0.019(3) 0.007(2) -0.011(3)
C60 0.0191(16) 0.033(2) 0.0156(15) -0.0005(13) 0.0022(12) -0.0032(14)
C61 0.0206(17) 0.045(2) 0.0216(16) 0.0013(15) -0.0001(13) 0.0036(15)
C62 0.030(2) 0.040(2) 0.0292(18) -0.0039(16) 0.0021(15) -0.0084(16)
C63 0.0214(16) 0.0231(18) 0.0198(15) 0.0020(13) 0.0073(12) 0.0069(13)
C64 0.0290(18) 0.0235(19) 0.0259(17) 0.0033(14) 0.0097(14) 0.0041(15)
C65 0.042(2) 0.024(2) 0.048(2) -0.0002(16) 0.0248(18) 0.0070(16)
C66 0.044(2) 0.033(2) 0.052(2) 0.0005(18) 0.0310(19) 0.0106(18)
C67 0.030(2) 0.036(2) 0.044(2) 0.0048(17) 0.0217(16) 0.0044(16)
C68 0.0241(17) 0.0282(19) 0.0255(16) 0.0037(14) 0.0104(13) 0.0040(15)
C69 0.0294(18) 0.0197(18) 0.0274(17) -0.0008(13) 0.0106(14) 0.0046(14)
C70 0.0311(19) 0.027(2) 0.0331(18) 0.0042(15) 0.0097(15) 0.0004(15)
C71 0.044(2) 0.0214(19) 0.0364(19) -0.0014(15) 0.0098(16) 0.0010(16)
C72 0.068(3) 0.042(3) 0.113(4) 0.000(3) 0.066(3) 0.009(2)
C75 0.0234(17) 0.0274(19) 0.0350(18) 0.0001(15) 0.0170(14) -0.0020(15)
C76 0.040(2) 0.035(2) 0.039(2) 0.0021(16) 0.0189(16) -0.0068(17)
C77 0.028(2) 0.048(2) 0.043(2) 0.0011(18) 0.0092(16) -0.0070(18)
C78 0.0164(15) 0.0256(18) 0.0182(15) 0.0026(13) 0.0074(12) 0.0036(13)
C79 0.0221(17) 0.0242(18) 0.0236(16) 0.0002(13) 0.0089(13) 0.0034(14)
C80 0.0216(17) 0.033(2) 0.0258(17) 0.0062(14) 0.0017(14) 0.0073(15)
C81 0.0216(17) 0.032(2) 0.0296(17) 0.0001(15) 0.0049(14) -0.0009(15)
C82 0.0231(17) 0.0231(18) 0.0272(17) -0.0012(14) 0.0032(14) -0.0002(14)
C83 0.0198(16) 0.0226(18) 0.0209(15) 0.0024(13) 0.0052(13) 0.0010(13)
C84 0.0234(17) 0.0249(19) 0.0261(16) 0.0044(14) 0.0033(13) 0.0042(14)
C85 0.0295(19) 0.029(2) 0.0355(19) 0.0096(15) 0.0061(15) 0.0049(15)
C86 0.031(2) 0.027(2) 0.041(2) 0.0053(16) 0.0074(16) 0.0106(16)
C87 0.0253(19) 0.037(2) 0.039(2) 0.0010(16) -0.0052(15) -0.0012(16)
C88 0.040(2) 0.093(4) 0.048(2) 0.009(2) -0.009(2) -0.017(2)
C89 0.023(2) 0.126(5) 0.062(3) -0.019(3) 0.004(2) -0.007(3)
C90 0.0197(16) 0.0210(18) 0.0254(16) 0.0025(13) 0.0013(13) 0.0006(13)
C91 0.033(2) 0.033(2) 0.0347(19) 0.0102(16) 0.0071(15) 0.0044(16)
C92 0.0282(19) 0.0236(19) 0.044(2) -0.0050(16) -0.0035(16) 0.0005(15)

loop_
_atom_type_symbol
_atom_type_description
_atom_type_scat_dispersion_real
_atom_type_scat_dispersion_imag
_atom_type_scat_source
C C 0.0033 0.0016 'International Tables Vol C Tables 4.2.6.8 and 6.1.1.4'
H H 0.0000 0.0000 'International Tables Vol C Tables 4.2.6.8 and 6.1.1.4'
Si Si 0.0817 0.0704 'International Tables Vol C Tables 4.2.6.8 and 6.1.1.4'
Ge Ge 0.1547 1.8001 'International Tables Vol C Tables 4.2.6.8 and 6.1.1.4'

loop_
_geom_angle_atom_site_label_1
_geom_angle_atom_site_label_2
_geom_angle_atom_site_label_3
_geom_angle
_geom_angle_site_symmetry_1
_geom_angle_site_symmetry_3
C1 Ge1 Si4 126.46(9) . .
C1 Ge1 Si1 127.79(9) . .
Si4 Ge1 Si1 98.88(3) . .
C1 Ge1 Ge2 124.33(9) . .
Si4 Ge1 Ge2 89.68(2) . .
Si1 Ge1 Ge2 73.62(2) . .
C2 Ge2 Si3 127.83(9) . .
C2 Ge2 Si2 127.24(9) . .
Si3 Ge2 Si2 93.12(3) . .
C2 Ge2 Ge1 125.46(10) . .
Si3 Ge2 Ge1 94.00(2) . .
Si2 Ge2 Ge1 73.54(2) . .
C3 Si1 Si3 114.89(9) . .
C3 Si1 Ge1 124.63(9) . .
Si3 Si1 Ge1 94.39(3) . .
C3 Si1 Si2 143.90(9) . .
Si3 Si1 Si2 92.01(4) . .
Ge1 Si1 Si2 73.15(3) . .
C18 Si2 Ge2 124.67(9) . .
C18 Si2 Si4 121.28(9) . .
Ge2 Si2 Si4 89.08(3) . .
C18 Si2 Si1 135.83(9) . .
Ge2 Si2 Si1 73.04(3) . .
Si4 Si2 Si1 96.58(4) . .
C33 Si3 C48 104.68(12) . .
C33 Si3 Ge2 113.63(9) . .
C48 Si3 Ge2 121.78(9) . .
C33 Si3 Si1 122.46(9) . .
C48 Si3 Si1 117.90(10) . .
Ge2 Si3 Si1 75.29(3) . .
C63 Si4 C78 103.24(13) . .
C63 Si4 Ge1 125.30(10) . .
C78 Si4 Ge1 108.35(8) . .
C63 Si4 Si2 120.48(9) . .
C78 Si4 Si2 124.22(10) . .
Ge1 Si4 Si2 74.24(3) . .
Ge1 C1 H1A 109.5 . .
Ge1 C1 H1B 109.5 . .
H1A C1 H1B 109.5 . .
Ge1 C1 H1C 109.5 . .
H1A C1 H1C 109.5 . .
H1B C1 H1C 109.5 . .
Ge2 C2 H2A 109.5 . .
Ge2 C2 H2B 109.5 . .
H2A C2 H2B 109.5 . .
Ge2 C2 H2C 109.5 . .
H2A C2 H2C 109.5 . .
H2B C2 H2C 109.5 . .
C4 C3 C8 117.3(3) . .
C4 C3 Si1 117.6(2) . .
C8 C3 Si1 124.5(2) . .
C5 C4 C3 119.9(3) . .
C5 C4 C9 116.1(3) . .
C3 C4 C9 123.7(3) . .
C6 C5 C4 123.0(3) . .
C6 C5 H5 118.5 . .
C4 C5 H5 118.5 . .
C7 C6 C5 116.8(3) . .
C7 C6 C12 122.5(3) . .
C5 C6 C12 120.7(3) . .
C6 C7 C8 122.9(3) . .
C6 C7 H7 118.6 . .
C8 C7 H7 118.6 . .
C7 C8 C3 119.9(3) . .
C7 C8 C15 118.5(3) . .
C3 C8 C15 121.3(3) . .
C4 C9 C11 107.4(2) . .
C4 C9 C10 115.4(2) . .
C11 C9 C10 109.7(2) . .
C4 C9 H9 108.0 . .
C11 C9 H9 108.0 . .
C10 C9 H9 108.0 . .
C9 C10 H10A 109.5 . .
C9 C10 H10B 109.5 . .
H10A C10 H10B 109.5 . .
C9 C10 H10C 109.5 . .
H10A C10 H10C 109.5 . .
H10B C10 H10C 109.5 . .
C9 C11 H11A 109.5 . .
C9 C11 H11B 109.5 . .
H11A C11 H11B 109.5 . .
C9 C11 H11C 109.5 . .
H11A C11 H11C 109.5 . .
H11B C11 H11C 109.5 . .
C13 C12 C6 113.2(3) . .
C13 C12 C14 109.7(3) . .
C6 C12 C14 109.5(3) . .
C13 C12 H12 108.1 . .
C6 C12 H12 108.1 . .
C14 C12 H12 108.1 . .
C12 C13 H13A 109.5 . .
C12 C13 H13B 109.5 . .
H13A C13 H13B 109.5 . .
C12 C13 H13C 109.5 . .
H13A C13 H13C 109.5 . .
H13B C13 H13C 109.5 . .
C12 C14 H14A 109.5 . .
C12 C14 H14B 109.5 . .
H14A C14 H14B 109.5 . .
C12 C14 H14C 109.5 . .
H14A C14 H14C 109.5 . .
H14B C14 H14C 109.5 . .
C8 C15 C17 106.9(2) . .
C8 C15 C16 114.8(3) . .
C17 C15 C16 109.3(2) . .
C8 C15 H15 108.6 . .
C17 C15 H15 108.6 . .
C16 C15 H15 108.6 . .
C15 C16 H16A 109.5 . .
C15 C16 H16B 109.5 . .
H16A C16 H16B 109.5 . .
C15 C16 H16C 109.5 . .
H16A C16 H16C 109.5 . .
H16B C16 H16C 109.5 . .
C15 C17 H17A 109.5 . .
C15 C17 H17B 109.5 . .
H17A C17 H17B 109.5 . .
C15 C17 H17C 109.5 . .
H17A C17 H17C 109.5 . .
H17B C17 H17C 109.5 . .
C23 C18 C19 117.4(2) . .
C23 C18 Si2 123.1(2) . .
C19 C18 Si2 117.8(2) . .
C20 C19 C18 119.2(3) . .
C20 C19 C24 117.6(2) . .
C18 C19 C24 122.7(3) . .
C21 C20 C19 122.6(3) . .
C21 C20 H20 118.7 . .
C19 C20 H20 118.7 . .
C20 C21 C22 117.3(3) . .
C20 C21 C27 120.5(3) . .
C22 C21 C27 122.1(3) . .
C21 C22 C23 122.4(3) . .
C21 C22 H22 118.8 . .
C23 C22 H22 118.8 . .
C22 C23 C18 119.7(3) . .
C22 C23 C30 116.5(3) . .
C18 C23 C30 123.6(2) . .
C19 C24 C25 115.6(3) . .
C19 C24 C26 108.4(3) . .
C25 C24 C26 108.5(2) . .
C19 C24 H24 108.0 . .
C25 C24 H24 108.0 . .
C26 C24 H24 108.0 . .
C24 C25 H25A 109.5 . .
C24 C25 H25B 109.5 . .
H25A C25 H25B 109.5 . .
C24 C25 H25C 109.5 . .
H25A C25 H25C 109.5 . .
H25B C25 H25C 109.5 . .
C24 C26 H26A 109.5 . .
C24 C26 H26B 109.5 . .
H26A C26 H26B 109.5 . .
C24 C26 H26C 109.5 . .
H26A C26 H26C 109.5 . .
H26B C26 H26C 109.5 . .
C21 C27 C28 110.6(3) . .
C21 C27 C29 113.0(3) . .
C28 C27 C29 110.3(3) . .
C21 C27 H27 107.6 . .
C28 C27 H27 107.6 . .
C29 C27 H27 107.6 . .
C27 C28 H28A 109.5 . .
C27 C28 H28B 109.5 . .
H28A C28 H28B 109.5 . .
C27 C28 H28C 109.5 . .
H28A C28 H28C 109.5 . .
H28B C28 H28C 109.5 . .
C27 C29 H29A 109.5 . .
C27 C29 H29B 109.5 . .
H29A C29 H29B 109.5 . .
C27 C29 H29C 109.5 . .
H29A C29 H29C 109.5 . .
H29B C29 H29C 109.5 . .
C31 C30 C32 108.5(3) . .
C31 C30 C23 113.5(3) . .
C32 C30 C23 110.3(2) . .
C31 C30 H30 108.1 . .
C32 C30 H30 108.1 . .
C23 C30 H30 108.1 . .
C30 C31 H31A 109.5 . .
C30 C31 H31B 109.5 . .
H31A C31 H31B 109.5 . .
C30 C31 H31C 109.5 . .
H31A C31 H31C 109.5 . .
H31B C31 H31C 109.5 . .
C30 C32 H32A 109.5 . .
C30 C32 H32B 109.5 . .
H32A C32 H32B 109.5 . .
C30 C32 H32C 109.5 . .
H32A C32 H32C 109.5 . .
H32B C32 H32C 109.5 . .
C38 C33 C34 117.2(3) . .
C38 C33 Si3 117.3(2) . .
C34 C33 Si3 125.3(2) . .
C35 C34 C33 119.5(3) . .
C35 C34 C39 115.2(3) . .
C33 C34 C39 125.2(3) . .
C36 C35 C34 123.2(3) . .
C36 C35 H35 118.4 . .
C34 C35 H35 118.4 . .
C35 C36 C37 117.2(3) . .
C35 C36 C42 120.2(3) . .
C37 C36 C42 122.5(3) . .
C36 C37 C38 122.1(3) . .
C36 C37 H37 118.9 . .
C38 C37 H37 118.9 . .
C37 C38 C33 120.7(3) . .
C37 C38 C45 115.9(3) . .
C33 C38 C45 123.4(3) . .
C34 C39 C40 110.6(3) . .
C34 C39 C41 112.9(2) . .
C40 C39 C41 109.0(2) . .
C34 C39 H39 108.1 . .
C40 C39 H39 108.1 . .
C41 C39 H39 108.1 . .
C39 C40 H40A 109.5 . .
C39 C40 H40B 109.5 . .
H40A C40 H40B 109.5 . .
C39 C40 H40C 109.5 . .
H40A C40 H40C 109.5 . .
H40B C40 H40C 109.5 . .
C39 C41 H41A 109.5 . .
C39 C41 H41B 109.5 . .
H41A C41 H41B 109.5 . .
C39 C41 H41C 109.5 . .
H41A C41 H41C 109.5 . .
H41B C41 H41C 109.5 . .
C44A C42 C36 111.2(5) . .
C44B C42 C36 114.9(5) . .
C44B C42 C43B 110.5(7) . .
C36 C42 C43B 110.5(5) . .
C44A C42 C43A 111.5(6) . .
C36 C42 C43A 110.7(5) . .
C44A C42 H42A 107.7 . .
C36 C42 H42A 107.7 . .
C43A C42 H42A 107.7 . .
C44B C42 H42B 106.8 . .
C36 C42 H42B 106.8 . .
C43B C42 H42B 106.8 . .
C42 C43A H43A 109.5 . .
C42 C43A H43B 109.5 . .
H43A C43A H43B 109.5 . .
C42 C43A H43C 109.5 . .
H43A C43A H43C 109.5 . .
H43B C43A H43C 109.5 . .
C42 C44A H44A 109.5 . .
C42 C44A H44B 109.5 . .
H44A C44A H44B 109.5 . .
C42 C44A H44C 109.5 . .
H44A C44A H44C 109.5 . .
H44B C44A H44C 109.5 . .
C42 C43B H43D 109.5 . .
C42 C43B H43E 109.5 . .
H43D C43B H43E 109.5 . .
C42 C43B H43F 109.5 . .
H43D C43B H43F 109.5 . .
H43E C43B H43F 109.5 . .
C42 C44B H44D 109.5 . .
C42 C44B H44E 109.5 . .
H44D C44B H44E 109.5 . .
C42 C44B H44F 109.5 . .
H44D C44B H44F 109.5 . .
H44E C44B H44F 109.5 . .
C38 C45 C47 111.7(3) . .
C38 C45 C46 111.4(3) . .
C47 C45 C46 111.1(3) . .
C38 C45 H45 107.4 . .
C47 C45 H45 107.4 . .
C46 C45 H45 107.4 . .
C45 C46 H46A 109.5 . .
C45 C46 H46B 109.5 . .
H46A C46 H46B 109.5 . .
C45 C46 H46C 109.5 . .
H46A C46 H46C 109.5 . .
H46B C46 H46C 109.5 . .
C45 C47 H47A 109.5 . .
C45 C47 H47B 109.5 . .
H47A C47 H47B 109.5 . .
C45 C47 H47C 109.5 . .
H47A C47 H47C 109.5 . .
H47B C47 H47C 109.5 . .
C53 C48 C49 116.5(2) . .
C53 C48 Si3 117.8(2) . .
C49 C48 Si3 125.4(2) . .
C50 C49 C48 119.7(3) . .
C50 C49 C54 114.9(2) . .
C48 C49 C54 125.5(2) . .
C51 C50 C49 123.4(3) . .
C51 C50 H50 118.3 . .
C49 C50 H50 118.3 . .
C50 C51 C52 117.0(3) . .
C50 C51 C57B 121.9(4) . .
C52 C51 C57B 121.0(4) . .
C50 C51 C57A 120.4(14) . .
C52 C51 C57A 120.8(15) . .
C51 C52 C53 122.3(3) . .
C51 C52 H52 118.8 . .
C53 C52 H52 118.8 . .
C52 C53 C48 121.0(3) . .
C52 C53 C60 114.9(3) . .
C48 C53 C60 124.1(3) . .
C49 C54 C55 111.8(2) . .
C49 C54 C56 112.0(2) . .
C55 C54 C56 108.4(2) . .
C49 C54 H54 108.2 . .
C55 C54 H54 108.2 . .
C56 C54 H54 108.2 . .
C54 C55 H55A 109.5 . .
C54 C55 H55B 109.5 . .
H55A C55 H55B 109.5 . .
C54 C55 H55C 109.5 . .
H55A C55 H55C 109.5 . .
H55B C55 H55C 109.5 . .
C54 C56 H56A 109.5 . .
C54 C56 H56B 109.5 . .
H56A C56 H56B 109.5 . .
C54 C56 H56C 109.5 . .
H56A C56 H56C 109.5 . .
H56B C56 H56C 109.5 . .
C59A C57A C58A 114(2) . .
C59A C57A C51 107(2) . .
C58A C57A C51 115(2) . .
C59A C57A H57A 106.7 . .
C58A C57A H57A 106.7 . .
C51 C57A H57A 106.7 . .
C57A C58A H58A 109.5 . .
C57A C58A H58B 109.5 . .
H58A C58A H58B 109.5 . .
C57A C58A H58C 109.5 . .
H58A C58A H58C 109.5 . .
H58B C58A H58C 109.5 . .
C57A C59A H59A 109.5 . .
C57A C59A H59B 109.5 . .
H59A C59A H59B 109.5 . .
C57A C59A H59C 109.5 . .
H59A C59A H59C 109.5 . .
H59B C59A H59C 109.5 . .
C51 C57B C59B 113.1(6) . .
C51 C57B C58B 109.7(5) . .
C59B C57B C58B 110.8(4) . .
C51 C57B H57B 107.7 . .
C59B C57B H57B 107.7 . .
C58B C57B H57B 107.7 . .
C57B C58B H58D 109.5 . .
C57B C58B H58E 109.5 . .
H58D C58B H58E 109.5 . .
C57B C58B H58F 109.5 . .
H58D C58B H58F 109.5 . .
H58E C58B H58F 109.5 . .
C57B C59B H59D 109.5 . .
C57B C59B H59E 109.5 . .
H59D C59B H59E 109.5 . .
C57B C59B H59F 109.5 . .
H59D C59B H59F 109.5 . .
H59E C59B H59F 109.5 . .
C53 C60 C61 109.8(2) . .
C53 C60 C62 112.9(3) . .
C61 C60 C62 110.1(3) . .
C53 C60 H60 107.9 . .
C61 C60 H60 107.9 . .
C62 C60 H60 107.9 . .
C60 C61 H61A 109.5 . .
C60 C61 H61B 109.5 . .
H61A C61 H61B 109.5 . .
C60 C61 H61C 109.5 . .
H61A C61 H61C 109.5 . .
H61B C61 H61C 109.5 . .
C60 C62 H62A 109.5 . .
C60 C62 H62B 109.5 . .
H62A C62 H62B 109.5 . .
C60 C62 H62C 109.5 . .
H62A C62 H62C 109.5 . .
H62B C62 H62C 109.5 . .
C64 C63 C68 116.4(3) . .
C64 C63 Si4 124.7(2) . .
C68 C63 Si4 118.8(2) . .
C65 C64 C63 120.1(3) . .
C65 C64 C69 114.2(3) . .
C63 C64 C69 125.6(3) . .
C66 C65 C64 122.4(3) . .
C66 C65 H65 118.8 . .
C64 C65 H65 118.8 . .
C67 C66 C65 117.9(3) . .
C67 C66 C72 121.4(3) . .
C65 C66 C72 120.7(3) . .
C66 C67 C68 122.5(3) . .
C66 C67 H67 118.8 . .
C68 C67 H67 118.8 . .
C67 C68 C63 120.6(3) . .
C67 C68 C75 115.0(3) . .
C63 C68 C75 124.4(3) . .
C64 C69 C71 112.7(3) . .
C64 C69 C70 112.3(3) . .
C71 C69 C70 106.9(3) . .
C64 C69 H69 108.3 . .
C71 C69 H69 108.3 . .
C70 C69 H69 108.3 . .
C69 C70 H70A 109.5 . .
C69 C70 H70B 109.5 . .
H70A C70 H70B 109.5 . .
C69 C70 H70C 109.5 . .
H70A C70 H70C 109.5 . .
H70B C70 H70C 109.5 . .
C69 C71 H71A 109.5 . .
C69 C71 H71B 109.5 . .
H71A C71 H71B 109.5 . .
C69 C71 H71C 109.5 . .
H71A C71 H71C 109.5 . .
H71B C71 H71C 109.5 . .
C73B C72 C74B 125.5(9) . .
C73C C72 C66 117.3(10) . .
C73A C72 C66 112.9(5) . .
C73B C72 C66 119.6(7) . .
C74B C72 C66 114.8(7) . .
C73A C72 C74A 110.7(5) . .
C66 C72 C74A 107.0(5) . .
C73A C72 H72A 108.7 . .
C66 C72 H72A 108.7 . .
C74A C72 H72A 108.7 . .
C73B C72 H72B 90.8 . .
C74B C72 H72B 90.8 . .
C66 C72 H72B 90.8 . .
C72 C73A H73A 109.5 . .
C72 C73A H73B 109.5 . .
H73A C73A H73B 109.5 . .
C72 C73A H73C 109.5 . .
H73A C73A H73C 109.5 . .
H73B C73A H73C 109.5 . .
C72 C74A H74A 109.5 . .
C72 C74A H74B 109.5 . .
H74A C74A H74B 109.5 . .
C72 C74A H74C 109.5 . .
H74A C74A H74C 109.5 . .
H74B C74A H74C 109.5 . .
C72 C73C H73D 109.5 . .
C72 C73C H73E 109.5 . .
H73D C73C H73E 109.5 . .
C72 C73C H73F 109.5 . .
H73D C73C H73F 109.5 . .
H73E C73C H73F 109.5 . .
C72 C73B H73D 109.5 . .
C72 C73B H73E 109.5 . .
H73D C73B H73E 109.5 . .
C72 C73B H73F 109.5 . .
H73D C73B H73F 109.5 . .
H73E C73B H73F 109.5 . .
C72 C74B H74D 109.5 . .
C72 C74B H74E 109.5 . .
H74D C74B H74E 109.5 . .
C72 C74B H74F 109.5 . .
H74D C74B H74F 109.5 . .
H74E C74B H74F 109.5 . .
C68 C75 C77 110.8(3) . .
C68 C75 C76 114.0(3) . .
C77 C75 C76 109.1(3) . .
C68 C75 H75 107.5 . .
C77 C75 H75 107.5 . .
C76 C75 H75 107.5 . .
C75 C76 H76A 109.5 . .
C75 C76 H76B 109.5 . .
H76A C76 H76B 109.5 . .
C75 C76 H76C 109.5 . .
H76A C76 H76C 109.5 . .
H76B C76 H76C 109.5 . .
C75 C77 H77A 109.5 . .
C75 C77 H77B 109.5 . .
H77A C77 H77B 109.5 . .
C75 C77 H77C 109.5 . .
H77A C77 H77C 109.5 . .
H77B C77 H77C 109.5 . .
C83 C78 C79 116.4(3) . .
C83 C78 Si4 127.3(2) . .
C79 C78 Si4 115.8(2) . .
C80 C79 C78 120.7(3) . .
C80 C79 C84 115.1(3) . .
C78 C79 C84 124.2(3) . .
C81 C80 C79 122.5(3) . .
C81 C80 H80 118.7 . .
C79 C80 H80 118.7 . .
C80 C81 C82 116.7(3) . .
C80 C81 C87 123.1(3) . .
C82 C81 C87 120.1(3) . .
C81 C82 C83 123.8(3) . .
C81 C82 H82 118.1 . .
C83 C82 H82 118.1 . .
C82 C83 C78 119.5(3) . .
C82 C83 C90 114.5(3) . .
C78 C83 C90 126.0(3) . .
C79 C84 C86 111.8(3) . .
C79 C84 C85 112.4(3) . .
C86 C84 C85 109.2(3) . .
C79 C84 H84 107.7 . .
C86 C84 H84 107.7 . .
C85 C84 H84 107.7 . .
C84 C85 H85A 109.5 . .
C84 C85 H85B 109.5 . .
H85A C85 H85B 109.5 . .
C84 C85 H85C 109.5 . .
H85A C85 H85C 109.5 . .
H85B C85 H85C 109.5 . .
C84 C86 H86A 109.5 . .
C84 C86 H86B 109.5 . .
H86A C86 H86B 109.5 . .
C84 C86 H86C 109.5 . .
H86A C86 H86C 109.5 . .
H86B C86 H86C 109.5 . .
C88 C87 C89 111.3(3) . .
C88 C87 C81 113.7(3) . .
C89 C87 C81 110.7(3) . .
C88 C87 H87 106.9 . .
C89 C87 H87 106.9 . .
C81 C87 H87 106.9 . .
C87 C88 H88A 109.5 . .
C87 C88 H88B 109.5 . .
H88A C88 H88B 109.5 . .
C87 C88 H88C 109.5 . .
H88A C88 H88C 109.5 . .
H88B C88 H88C 109.5 . .
C87 C89 H89A 109.5 . .
C87 C89 H89B 109.5 . .
H89A C89 H89B 109.5 . .
C87 C89 H89C 109.5 . .
H89A C89 H89C 109.5 . .
H89B C89 H89C 109.5 . .
C83 C90 C91 113.0(2) . .
C83 C90 C92 110.6(3) . .
C91 C90 C92 108.1(3) . .
C83 C90 H90 108.3 . .
C91 C90 H90 108.3 . .
C92 C90 H90 108.3 . .
C90 C91 H91A 109.5 . .
C90 C91 H91B 109.5 . .
H91A C91 H91B 109.5 . .
C90 C91 H91C 109.5 . .
H91A C91 H91C 109.5 . .
H91B C91 H91C 109.5 . .
C90 C92 H92A 109.5 . .
C90 C92 H92B 109.5 . .
H92A C92 H92B 109.5 . .
C90 C92 H92C 109.5 . .
H92A C92 H92C 109.5 . .
H92B C92 H92C 109.5 . .
C93 C94 C93 128.7(10) . 2_656
C93 C94 C97 84.5(11) . .
C93 C94 C97 145.7(14) 2_656 .
C93 C94 C97 145.7(14) . 2_656
C93 C94 C97 84.5(11) 2_656 2_656
C97 C94 C97 65(2) . 2_656
C93 C94 C99 115.7(5) . .
C93 C94 C99 115.7(5) 2_656 .
C97 C94 C99 32.4(12) . .
C97 C94 C99 32.4(12) 2_656 .
C99 C97 C94 77(4) . .
C99 C97 C97 20(4) . 2_656
C94 C97 C97 57.6(12) . 2_656
C99 C97 C93 119(4) . .
C94 C97 C93 43.8(9) . .
C97 C97 C93 100.0(10) 2_656 .
C95 C96 C93 145(2) . .
C95 C96 C98 22.8(13) . .
C93 C96 C98 122.8(12) . .
C95 C98 C95 138(3) 2_656 .
C95 C98 C96 18.4(11) 2_656 2_656
C95 C98 C96 119.5(17) . 2_656
C95 C98 C96 119.5(17) 2_656 .
C95 C98 C96 18.4(11) . .
C96 C98 C96 101.1(12) 2_656 .
C97 C99 C97 141(8) . 2_656
C97 C99 C94 70(4) . .
C97 C99 C94 70(4) 2_656 .
C96 C95 C98 139(2) . .
C96 C95 C93 19.6(12) . .
C98 C95 C93 119.6(15) . .
C96 C95 C95 117.7(15) . 2_656
C98 C95 C95 21.1(13) . 2_656
C93 C95 C95 98.6(4) . 2_656
C96 C93 C94 121.1(11) . .
C96 C93 C95 15.2(9) . .
C94 C93 C95 106.7(7) . .
C96 C93 C97 163.9(13) . .
C94 C93 C97 51.7(9) . .
C95 C93 C97 156.0(11) . .

loop_
_geom_bond_atom_site_label_1
_geom_bond_atom_site_label_2
_geom_bond_distance
_geom_bond_site_symmetry_2
Ge1 C1 1.960(3) .
Ge1 Si4 2.4072(8) .
Ge1 Si1 2.4344(8) .
Ge1 Ge2 2.4534(4) .
Ge2 C2 1.959(3) .
Ge2 Si3 2.3956(8) .
Ge2 Si2 2.4398(8) .
Si1 C3 1.931(3) .
Si1 Si3 2.3993(11) .
Si1 Si2 2.4809(11) .
Si2 C18 1.921(3) .
Si2 Si4 2.4464(11) .
Si3 C33 1.935(3) .
Si3 C48 1.936(3) .
Si4 C63 1.946(3) .
Si4 C78 1.965(3) .
C1 H1A 0.9800 .
C1 H1B 0.9800 .
C1 H1C 0.9800 .
C2 H2A 0.9800 .
C2 H2B 0.9800 .
C2 H2C 0.9800 .
C3 C4 1.418(4) .
C3 C8 1.420(4) .
C4 C5 1.392(4) .
C4 C9 1.523(4) .
C5 C6 1.383(4) .
C5 H5 0.9500 .
C6 C7 1.383(4) .
C6 C12 1.514(4) .
C7 C8 1.395(4) .
C7 H7 0.9500 .
C8 C15 1.518(4) .
C9 C11 1.531(4) .
C9 C10 1.535(4) .
C9 H9 1.0000 .
C10 H10A 0.9800 .
C10 H10B 0.9800 .
C10 H10C 0.9800 .
C11 H11A 0.9800 .
C11 H11B 0.9800 .
C11 H11C 0.9800 .
C12 C13 1.512(4) .
C12 C14 1.529(5) .
C12 H12 1.0000 .
C13 H13A 0.9800 .
C13 H13B 0.9800 .
C13 H13C 0.9800 .
C14 H14A 0.9800 .
C14 H14B 0.9800 .
C14 H14C 0.9800 .
C15 C17 1.528(4) .
C15 C16 1.536(4) .
C15 H15 1.0000 .
C16 H16A 0.9800 .
C16 H16B 0.9800 .
C16 H16C 0.9800 .
C17 H17A 0.9800 .
C17 H17B 0.9800 .
C17 H17C 0.9800 .
C18 C23 1.414(4) .
C18 C19 1.423(4) .
C19 C20 1.394(4) .
C19 C24 1.510(4) .
C20 C21 1.375(4) .
C20 H20 0.9500 .
C21 C22 1.383(4) .
C21 C27 1.519(4) .
C22 C23 1.389(4) .
C22 H22 0.9500 .
C23 C30 1.535(4) .
C24 C25 1.529(4) .
C24 C26 1.538(4) .
C24 H24 1.0000 .
C25 H25A 0.9800 .
C25 H25B 0.9800 .
C25 H25C 0.9800 .
C26 H26A 0.9800 .
C26 H26B 0.9800 .
C26 H26C 0.9800 .
C27 C28 1.519(5) .
C27 C29 1.522(4) .
C27 H27 1.0000 .
C28 H28A 0.9800 .
C28 H28B 0.9800 .
C28 H28C 0.9800 .
C29 H29A 0.9800 .
C29 H29B 0.9800 .
C29 H29C 0.9800 .
C30 C31 1.514(4) .
C30 C32 1.520(4) .
C30 H30 1.0000 .
C31 H31A 0.9800 .
C31 H31B 0.9800 .
C31 H31C 0.9800 .
C32 H32A 0.9800 .
C32 H32B 0.9800 .
C32 H32C 0.9800 .
C33 C38 1.413(4) .
C33 C34 1.420(4) .
C34 C35 1.397(4) .
C34 C39 1.515(4) .
C35 C36 1.378(4) .
C35 H35 0.9500 .
C36 C37 1.381(4) .
C36 C42 1.518(4) .
C37 C38 1.396(4) .
C37 H37 0.9500 .
C38 C45 1.524(4) .
C39 C40 1.533(4) .
C39 C41 1.538(4) .
C39 H39 1.0000 .
C40 H40A 0.9800 .
C40 H40B 0.9800 .
C40 H40C 0.9800 .
C41 H41A 0.9800 .
C41 H41B 0.9800 .
C41 H41C 0.9800 .
C42 C44A 1.509(6) .
C42 C44B 1.515(7) .
C42 C43B 1.521(7) .
C42 C43A 1.528(7) .
C42 H42A 1.0000 .
C42 H42B 1.0000 .
C43A H43A 0.9800 .
C43A H43B 0.9800 .
C43A H43C 0.9800 .
C44A H44A 0.9800 .
C44A H44B 0.9800 .
C44A H44C 0.9800 .
C43B H43D 0.9800 .
C43B H43E 0.9800 .
C43B H43F 0.9800 .
C44B H44D 0.9800 .
C44B H44E 0.9800 .
C44B H44F 0.9800 .
C45 C47 1.525(4) .
C45 C46 1.530(4) .
C45 H45 1.0000 .
C46 H46A 0.9800 .
C46 H46B 0.9800 .
C46 H46C 0.9800 .
C47 H47A 0.9800 .
C47 H47B 0.9800 .
C47 H47C 0.9800 .
C48 C53 1.414(4) .
C48 C49 1.429(4) .
C49 C50 1.394(4) .
C49 C54 1.524(4) .
C50 C51 1.376(4) .
C50 H50 0.9500 .
C51 C52 1.381(4) .
C51 C57B 1.522(9) .
C51 C57A 1.53(4) .
C52 C53 1.394(4) .
C52 H52 0.9500 .
C53 C60 1.524(4) .
C54 C55 1.528(4) .
C54 C56 1.533(4) .
C54 H54 1.0000 .
C55 H55A 0.9800 .
C55 H55B 0.9800 .
C55 H55C 0.9800 .
C56 H56A 0.9800 .
C56 H56B 0.9800 .
C56 H56C 0.9800 .
C57A C59A 1.525(9) .
C57A C58A 1.529(9) .
C57A H57A 1.0000 .
C58A H58A 0.9800 .
C58A H58B 0.9800 .
C58A H58C 0.9800 .
C59A H59A 0.9800 .
C59A H59B 0.9800 .
C59A H59C 0.9800 .
C57B C59B 1.526(5) .
C57B C58B 1.527(5) .
C57B H57B 1.0000 .
C58B H58D 0.9800 .
C58B H58E 0.9800 .
C58B H58F 0.9800 .
C59B H59D 0.9800 .
C59B H59E 0.9800 .
C59B H59F 0.9800 .
C60 C61 1.528(4) .
C60 C62 1.529(4) .
C60 H60 1.0000 .
C61 H61A 0.9800 .
C61 H61B 0.9800 .
C61 H61C 0.9800 .
C62 H62A 0.9800 .
C62 H62B 0.9800 .
C62 H62C 0.9800 .
C63 C64 1.423(4) .
C63 C68 1.424(4) .
C64 C65 1.398(4) .
C64 C69 1.525(4) .
C65 C66 1.380(5) .
C65 H65 0.9500 .
C66 C67 1.365(5) .
C66 C72 1.547(5) .
C67 C68 1.392(4) .
C67 H67 0.9500 .
C68 C75 1.523(4) .
C69 C71 1.534(4) .
C69 C70 1.536(4) .
C69 H69 1.0000 .
C70 H70A 0.9800 .
C70 H70B 0.9800 .
C70 H70C 0.9800 .
C71 H71A 0.9800 .
C71 H71B 0.9800 .
C71 H71C 0.9800 .
C72 C73C 1.425(13) .
C72 C73A 1.434(7) .
C72 C73B 1.441(11) .
C72 C74B 1.475(11) .
C72 C74A 1.551(9) .
C72 H72A 1.0000 .
C72 H72B 1.0000 .
C73A H73A 0.9800 .
C73A H73B 0.9800 .
C73A H73C 0.9800 .
C74A H74A 0.9800 .
C74A H74B 0.9800 .
C74A H74C 0.9800 .
C73C H73D 0.9800 .
C73C H73E 0.9800 .
C73C H73F 0.9800 .
C73B H73D 0.9800 .
C73B H73E 0.9800 .
C73B H73F 0.9800 .
C74B H74D 0.9800 .
C74B H74E 0.9800 .
C74B H74F 0.9800 .
C75 C77 1.530(5) .
C75 C76 1.539(4) .
C75 H75 1.0000 .
C76 H76A 0.9800 .
C76 H76B 0.9800 .
C76 H76C 0.9800 .
C77 H77A 0.9800 .
C77 H77B 0.9800 .
C77 H77C 0.9800 .
C78 C83 1.421(4) .
C78 C79 1.424(4) .
C79 C80 1.398(4) .
C79 C84 1.519(4) .
C80 C81 1.373(4) .
C80 H80 0.9500 .
C81 C82 1.378(4) .
C81 C87 1.518(4) .
C82 C83 1.394(4) .
C82 H82 0.9500 .
C83 C90 1.531(4) .
C84 C86 1.529(4) .
C84 C85 1.532(4) .
C84 H84 1.0000 .
C85 H85A 0.9800 .
C85 H85B 0.9800 .
C85 H85C 0.9800 .
C86 H86A 0.9800 .
C86 H86B 0.9800 .
C86 H86C 0.9800 .
C87 C88 1.504(5) .
C87 C89 1.511(5) .
C87 H87 1.0000 .
C88 H88A 0.9800 .
C88 H88B 0.9800 .
C88 H88C 0.9800 .
C89 H89A 0.9800 .
C89 H89B 0.9800 .
C89 H89C 0.9800 .
C90 C91 1.532(4) .
C90 C92 1.532(4) .
C90 H90 1.0000 .
C91 H91A 0.9800 .
C91 H91B 0.9800 .
C91 H91C 0.9800 .
C92 H92A 0.9800 .
C92 H92B 0.9800 .
C92 H92C 0.9800 .
C94 C93 1.338(7) .
C94 C93 1.339(7) 2_656
C94 C97 1.52(3) .
C94 C97 1.52(3) 2_656
C94 C99 1.57(3) .
C97 C99 0.87(3) .
C97 C97 1.63(6) 2_656
C97 C93 1.93(3) .
C96 C95 0.817(15) .
C96 C93 1.041(14) .
C96 C98 1.705(18) .
C98 C95 1.002(12) 2_656
C98 C95 1.003(12) .
C98 C96 1.705(18) 2_656
C99 C97 0.87(3) 2_656
C95 C93 1.775(13) .
C95 C95 1.87(2) 2_656
